data_4517217
loop_
_publ_author_name
'Michigami, Kenichi'
'Sakaguchi, Tatsuhiko'
'Takemoto, Yoshiji'

_publ_section_title
;
 Catalytic Dehydrative Peptide Synthesis with gem-Diboronic Acids
;
_journal_issue 1
_journal_name_full 'ACS Catalysis'
_journal_page_first 683
_journal_paper_doi 10.1021/acscatal.9b03894
_journal_volume 10
_journal_year 2019
_chemical_formula_moiety '4(C14 H12 B2 O4), C7 H8'
_chemical_formula_sum 'C63 H56 B8 O16'
_chemical_formula_weight 1155.55
_space_group_crystal_system triclinic
_space_group_IT_number 2
_space_group_name_Hall '-P 1'
_space_group_name_H-M_alt 'P -1'
_atom_sites_solution_hydrogens geom
_atom_sites_solution_primary dual
_audit_creation_date 2019-07-09
_audit_creation_method
;
Olex2 1.2
(compiled 2018.05.29 svn.r3508 for OlexSys, GUI svn.r5506)
;
_cell_angle_alpha 72.871(5)
_cell_angle_beta 83.638(4)
_cell_angle_gamma 89.832(3)
_cell_formula_units_Z 1
_cell_length_a 5.1932(2)
_cell_length_b 15.4161(6)
_cell_length_c 18.5227(12)
_cell_measurement_reflns_used 7976
_cell_measurement_temperature 93
_cell_measurement_theta_max 72.8730
_cell_measurement_theta_min 2.5390
_cell_volume 1407.71(13)
_computing_cell_refinement 'CrysAlisPro 1.171.41.27a (Rigaku OD, 2019)'
_computing_data_collection 'CrysAlisPro 1.171.41.27a (Rigaku OD, 2019)'
_computing_data_reduction 'CrysAlisPro 1.171.41.27a (Rigaku OD, 2019)'
_computing_molecular_graphics 'Olex2 (Dolomanov et al., 2009)'
_computing_publication_material 'Olex2 (Dolomanov et al., 2009)'
_computing_structure_refinement 'ShelXL (Sheldrick, 2015)'
_computing_structure_solution 'ShelXT (Sheldrick, 2015)'
_diffrn_ambient_temperature 93
_diffrn_detector 'PLATUS 200K area detector'
_diffrn_detector_area_resol_mean 5.811
_diffrn_detector_type 'HPC area detector'
_diffrn_measured_fraction_theta_full 0.972
_diffrn_measured_fraction_theta_max 0.950
_diffrn_measurement_details
;
List of Runs (angles in degrees, time in seconds):

  # Type    Start    End  Width  t~exp~   \w     \q     \k     \f   Frames
--------------------------------------------------------------------------
  1  \w    -84.00 -38.00   0.50    0.50    --    5.00  60.00  90.00   92
  2  \w    -84.00 -38.00   0.50    0.50    --    5.00  60.00  30.00   92
  3  \w   -134.00  44.00   0.50    0.50    --  -45.00  40.00   0.00  356
  4  \w   -134.00  44.00   0.50    0.50    --  -45.00  40.00  60.00  356
  5  \w   -134.00 -26.00   0.50    0.50    --  -45.00  50.00 150.00  216
  6  \w   -134.00 -38.00   0.50    0.50    --  -45.00  60.00 120.00  192
  7  \w   -191.00 -19.00   0.50    2.00    -- -101.20  47.00 167.73  344
  8  \w   -191.00 -37.00   0.50    2.00    -- -101.20  59.00  80.76  308
  9  \w   -191.00 -30.00   0.50    2.00    -- -101.20  53.00  44.06  322
 10  \w   -191.00 -38.00   0.50    2.00    -- -101.20  60.00   7.31  306
 11  \w   -191.00 -26.00   0.50    2.00    -- -101.20  50.00  30.00  330
 12  \w   -191.00 -12.00   0.50    2.00    -- -101.20  40.00   0.00  358
 13  \w   -191.00 -12.00   0.50    2.00    -- -101.20  10.00 120.00  358
 14  \w   -191.00 -38.00   0.50    2.00    -- -101.20  60.00  99.38  306
 15  \w   -191.00 -26.00   0.50    2.00    -- -101.20  50.00   0.00  330
 16  \w   -191.00 -38.00   0.50    2.00    -- -101.20  60.00 129.47  306
 17  \w   -191.00 -37.00   0.50    2.00    -- -101.20  59.00  -4.20  308
 18  \w   -191.00 -38.00   0.50    2.00    -- -101.20  60.00  -8.44  306
 19  \w   -191.00 -38.00   0.50    2.00    -- -101.20  60.00 174.80  306
 20  \w   -134.00  44.00   0.50    0.50    --  -45.00   0.00   0.00  356
 21  \w   -134.00  44.00   0.50    0.50    --  -45.00  42.00 173.50  356
;
_diffrn_measurement_device 'four-circle diffractometer'
_diffrn_measurement_device_type 'Rigaku XtaLAB P200'
_diffrn_measurement_method '\w scans'
_diffrn_orient_matrix_type 'CrysAlisPro convention (1999,Acta A55,543-557)'
_diffrn_orient_matrix_UB_11 -0.2454271000
_diffrn_orient_matrix_UB_12 -0.0448335000
_diffrn_orient_matrix_UB_13 -0.0148781000
_diffrn_orient_matrix_UB_21 -0.0728637000
_diffrn_orient_matrix_UB_22 -0.0415530000
_diffrn_orient_matrix_UB_23 0.0863072000
_diffrn_orient_matrix_UB_31 -0.1537470000
_diffrn_orient_matrix_UB_32 0.0849053000
_diffrn_orient_matrix_UB_33 0.0024248000
_diffrn_radiation_monochromator 'multi-layer mirror optics'
_diffrn_radiation_probe x-ray
_diffrn_radiation_type CuK\a
_diffrn_radiation_wavelength 1.54184
_diffrn_reflns_av_unetI/netI 0.0257
_diffrn_reflns_Laue_measured_fraction_full 0.972
_diffrn_reflns_Laue_measured_fraction_max 0.950
_diffrn_reflns_limit_h_max 6
_diffrn_reflns_limit_h_min -6
_diffrn_reflns_limit_k_max 18
_diffrn_reflns_limit_k_min -17
_diffrn_reflns_limit_l_max 22
_diffrn_reflns_limit_l_min -22
_diffrn_reflns_number 8261
_diffrn_reflns_point_group_measured_fraction_full 0.972
_diffrn_reflns_point_group_measured_fraction_max 0.950
_diffrn_reflns_theta_full 67.684
_diffrn_reflns_theta_max 73.502
_diffrn_reflns_theta_min 2.513
_diffrn_source 'rotating anode X-ray generator'
_diffrn_source_type micromax007
_exptl_absorpt_coefficient_mu 0.774
_exptl_absorpt_correction_T_max 1.00000
_exptl_absorpt_correction_T_min 0.79556
_exptl_absorpt_correction_type multi-scan
_exptl_absorpt_process_details
;
CrysAlisPro 1.171.41.27a (Rigaku Oxford Diffraction, 2019)
Empirical absorption correction using spherical harmonics,
 implemented in SCALE3 ABSPACK scaling algorithm.
;
_exptl_crystal_colour colourless
_exptl_crystal_colour_primary colourless
_exptl_crystal_density_diffrn 1.363
_exptl_crystal_description block
_exptl_crystal_F_000 602
_exptl_crystal_size_max 0.2
_exptl_crystal_size_mid 0.2
_exptl_crystal_size_min 0.2
_refine_diff_density_max 0.613
_refine_diff_density_min -0.400
_refine_diff_density_rms 0.108
_refine_ls_extinction_method none
_refine_ls_goodness_of_fit_ref 1.060
_refine_ls_hydrogen_treatment constr
_refine_ls_matrix_type full
_refine_ls_number_parameters 430
_refine_ls_number_reflns 8261
_refine_ls_number_restraints 87
_refine_ls_restrained_S_all 1.057
_refine_ls_R_factor_all 0.1070
_refine_ls_R_factor_gt 0.0953
_refine_ls_shift/su_max 0.001
_refine_ls_shift/su_mean 0.000
_refine_ls_structure_factor_coef Fsqd
_refine_ls_weighting_details 'w=1/[\s^2^(Fo^2^)+(0.1744P)^2^+1.8959P] where P=(Fo^2^+2Fc^2^)/3'
_refine_ls_weighting_scheme calc
_refine_ls_wR_factor_gt 0.2701
_refine_ls_wR_factor_ref 0.2797
_reflns_Friedel_coverage 0.000
_reflns_number_gt 6864
_reflns_number_total 8261
_reflns_threshold_expression 'I > 2\s(I)'
_cod_data_source_file cs9b03894_si_001.cif
_cod_data_source_block exp_878_twin1_hklf4
_cod_depositor_comments 'Adding full bibliography for 4517217.cif.'
_cod_original_cell_volume 1407.72(13)
_cod_database_code 4517217
_shelx_shelxl_version_number 2018/3
_chemical_oxdiff_formula 'C H B'
_shelx_space_group_comment
;
The symmetry employed for this shelxl refinement is uniquely defined
by the following loop, which should always be used as a source of
symmetry information in preference to the above space-group names.
They are only intended as comments.
;
_shelx_estimated_absorpt_t_max 0.861
_shelx_estimated_absorpt_t_min 0.861
_diffrn_oxdiff_digest_frames
;
011c1394b51de2807b200ad679dc80e89b062043c24
;
_olex2_refinement_description
;
1. Twinned data refinement
 Scales: 0.574(3)
 0.426(3)
2. Fixed Uiso
 At 1.2 times of:
  All C(H) groups
 At 1.5 times of:
  All C(H,H,H) groups, All O(H) groups
3. Uiso/Uaniso restraints and constraints
C32 \\sim C35 \\sim C29 \\sim C34 \\sim C30 \\sim C33 \\sim C31: within 2A with
sigma of 0.01 and sigma for terminal atoms of 0.02
4. Rigid body (RIGU) restrains
 C29, C35, H35A, H35B, H35C, C34, C30, H34, C33, C31, H30, H33, C32, H31, H32
 with sigma for 1-2 distances of 0.004 and sigma for 1-3 distances of 0.004
5. Others
 Fixed Sof: C35(0.5) H35A(0.5) H35B(0.5) H35C(0.5) C29(0.5) C34(0.5) H34(0.5)
 C33(0.5) H33(0.5) C32(0.5) H32(0.5) C31(0.5) H31(0.5) C30(0.5) H30(0.5)
6.a Ternary CH refined with riding coordinates:
 C1(H1A), C16(H16), C15(H15), C2(H2)
6.b Aromatic/amide H refined with riding coordinates:
 C24(H24), C4(H4), C6(H6), C13(H13), C26(H26), C7(H7A), C27(H27), C5(H5A),
 C18(H18), C25(H25), C21(H21), C10(H10), C20(H20), C11(H11), C12(H12), C19(H19),
  C34(H34), C33(H33), C32(H32), C31(H31), C30(H30)
6.c Idealised Me refined as rotating group:
 C35(H35A,H35B,H35C)
6.d Idealised tetrahedral OH refined as rotating group:
 O5(H5), O3(H3), O1(H1), O7(H7)
;
_olex2_submission_special_instructions 'No special instructions were received'
_oxdiff_exptl_absorpt_empirical_details
;
Empirical correction (ABSPACK) includes:
- Absorption correction using spherical harmonics
- Frame scaling
;
_oxdiff_exptl_absorpt_empirical_full_max 1.631
_oxdiff_exptl_absorpt_empirical_full_min 0.620
_oxdiff_twin_integration_method simultaneous
_oxdiff_twin_items 2
_twin_special_details
;
Component 2 rotated by 179.7198\% 
 around [0.00 0.94 0.33] (reciprocal) or [0.00 1.00 0.00] (direct)
;

loop_
_space_group_symop_operation_xyz
'x, y, z'
'-x, -y, -z'

loop_
_atom_site_label
_atom_site_type_symbol
_atom_site_fract_x
_atom_site_fract_y
_atom_site_fract_z
_atom_site_U_iso_or_equiv
_atom_site_adp_type
_atom_site_occupancy
_atom_site_site_symmetry_order
_atom_site_calc_flag
_atom_site_refinement_flags_posn
_atom_site_refinement_flags_adp
_atom_site_refinement_flags_occupancy
_atom_site_disorder_assembly
_atom_site_disorder_group
O5 O 0.1150(6) 0.3290(2) 0.89454(16) 0.0207(7) Uani 1 1 d . . . . .
H5 H -0.010142 0.294875 0.894037 0.031 Uiso 1 1 calc GR . . . .
O6 O -0.0359(6) 0.4068(2) 0.77763(16) 0.0207(7) Uani 1 1 d . . . . .
O3 O 0.6140(6) 0.2434(3) 0.89215(17) 0.0241(8) Uani 1 1 d . . . . .
H3 H 0.462970 0.261263 0.899227 0.036 Uiso 1 1 calc GR . . . .
O4 O 0.4717(6) 0.2491(2) 0.77415(17) 0.0229(7) Uani 1 1 d . . . . .
O8 O 0.3077(6) 0.5469(2) 0.92353(16) 0.0221(7) Uani 1 1 d . . . . .
O1 O 1.1145(6) 0.1154(2) 0.93109(17) 0.0261(8) Uani 1 1 d . . . . .
H1 H 1.094488 0.082419 0.976500 0.039 Uiso 1 1 calc GR . . . .
O2 O 0.8077(6) 0.0066(2) 0.92395(17) 0.0222(7) Uani 1 1 d . . . . .
O7 O 0.6124(6) 0.4329(2) 0.93133(17) 0.0266(8) Uani 1 1 d . . . . .
H7 H 0.596272 0.435966 0.976122 0.040 Uiso 1 1 calc GR . . . .
C8 C 0.6207(8) -0.0218(3) 0.8863(2) 0.0196(9) Uani 1 1 d . . . . .
C28 C 0.1201(9) 0.6025(3) 0.8866(2) 0.0207(10) Uani 1 1 d . . . . .
C3 C 0.6029(8) 0.0185(3) 0.8098(2) 0.0226(10) Uani 1 1 d . . . . .
C24 C -0.0891(9) 0.6735(4) 0.7770(3) 0.0261(11) Uani 1 1 d . . . . .
H24 H -0.105801 0.684669 0.724476 0.031 Uiso 1 1 calc R . . . .
C4 C 0.4127(9) -0.0176(3) 0.7772(3) 0.0248(10) Uani 1 1 d . . . . .
H4 H 0.394258 0.008370 0.724813 0.030 Uiso 1 1 calc R . . . .
C23 C 0.0978(8) 0.6140(3) 0.8094(2) 0.0218(10) Uani 1 1 d . . . . .
C14 C 0.5089(8) 0.2293(3) 0.7057(2) 0.0236(10) Uani 1 1 d . . . . .
C6 C 0.2727(9) -0.1284(3) 0.8971(3) 0.0260(11) Uani 1 1 d . . . . .
H6 H 0.159626 -0.177215 0.926903 0.031 Uiso 1 1 calc R . . . .
C22 C -0.0035(8) 0.4751(3) 0.7086(2) 0.0225(10) Uani 1 1 d . . . . .
C17 C 0.1532(9) 0.5513(3) 0.6973(2) 0.0234(10) Uani 1 1 d . . . . .
C13 C 0.3858(10) 0.2843(4) 0.6459(3) 0.0310(11) Uani 1 1 d . . . . .
H13 H 0.277764 0.331482 0.653282 0.037 Uiso 1 1 calc R . . . .
C26 C -0.2263(9) 0.7020(4) 0.8958(3) 0.0286(11) Uani 1 1 d . . . . .
H26 H -0.336755 0.731285 0.925125 0.034 Uiso 1 1 calc R . . . .
C1 C 0.8642(9) 0.1524(3) 0.8148(2) 0.0221(10) Uani 1 1 d . . . . .
H1A H 1.020393 0.191244 0.788240 0.027 Uiso 1 1 calc R . . . .
C16 C 0.2788(9) 0.5667(3) 0.7630(2) 0.0229(10) Uani 1 1 d . . . . .
H16 H 0.437964 0.606277 0.741684 0.027 Uiso 1 1 calc R . . . .
C7 C 0.4609(9) -0.0944(3) 0.9304(3) 0.0265(10) Uani 1 1 d . . . . .
H7A H 0.479699 -0.120583 0.982744 0.032 Uiso 1 1 calc R . . . .
C27 C -0.0402(9) 0.6447(3) 0.9290(3) 0.0241(10) Uani 1 1 d . . . . .
H27 H -0.022730 0.634342 0.981319 0.029 Uiso 1 1 calc R . . . .
C15 C 0.3609(8) 0.4745(3) 0.8160(2) 0.0198(9) Uani 1 1 d . . . . .
H15 H 0.516561 0.453932 0.789312 0.024 Uiso 1 1 calc R . . . .
C5 C 0.2508(9) -0.0910(4) 0.8205(3) 0.0277(11) Uani 1 1 d . . . . .
H5A H 0.125626 -0.115151 0.797329 0.033 Uiso 1 1 calc R . . . .
C9 C 0.6660(9) 0.1584(3) 0.6959(3) 0.0246(10) Uani 1 1 d . . . . .
C18 C 0.1805(9) 0.6144(4) 0.6252(3) 0.0293(11) Uani 1 1 d . . . . .
H18 H 0.291841 0.666365 0.615233 0.035 Uiso 1 1 calc R . . . .
C25 C -0.2515(9) 0.7167(3) 0.8192(3) 0.0269(10) Uani 1 1 d . . . . .
H25 H -0.379328 0.756070 0.795874 0.032 Uiso 1 1 calc R . . . .
C21 C -0.1392(8) 0.4622(3) 0.6516(2) 0.0236(10) Uani 1 1 d . . . . .
H21 H -0.245835 0.409265 0.660790 0.028 Uiso 1 1 calc R . . . .
C2 C 0.7860(8) 0.0983(3) 0.7626(2) 0.0219(10) Uani 1 1 d . . . . .
H2 H 0.946095 0.072726 0.742550 0.026 Uiso 1 1 calc R . . . .
B4 B 0.4352(10) 0.4851(4) 0.8922(3) 0.0241(11) Uani 1 1 d . . . . .
C10 C 0.7015(11) 0.1470(4) 0.6239(3) 0.0340(12) Uani 1 1 d . . . . .
H10 H 0.811197 0.100530 0.615731 0.041 Uiso 1 1 calc R . . . .
C20 C -0.1167(9) 0.5277(4) 0.5813(3) 0.0301(11) Uani 1 1 d . . . . .
H20 H -0.214160 0.520986 0.542623 0.036 Uiso 1 1 calc R . . . .
B1 B 0.9370(9) 0.0902(4) 0.8920(3) 0.0197(10) Uani 1 1 d . . . . .
C11 C 0.5837(12) 0.2005(4) 0.5639(3) 0.0395(14) Uani 1 1 d . . . . .
H11 H 0.611340 0.190861 0.515330 0.047 Uiso 1 1 calc R . . . .
C12 C 0.4245(11) 0.2686(4) 0.5753(3) 0.0363(13) Uani 1 1 d . . . . .
H12 H 0.340381 0.305049 0.534413 0.044 Uiso 1 1 calc R . . . .
C19 C 0.0466(10) 0.6023(4) 0.5674(3) 0.0334(12) Uani 1 1 d . . . . .
H19 H 0.068300 0.645614 0.518435 0.040 Uiso 1 1 calc R . . . .
B2 B 0.6403(10) 0.2172(4) 0.8282(3) 0.0209(10) Uani 1 1 d . . . . .
B3 B 0.1359(9) 0.4007(4) 0.8309(3) 0.0209(11) Uani 1 1 d . . . . .
C35 C 1.071(8) -0.093(2) 0.6133(15) 0.069(6) Uani 0.5 1 d . U P A -1
H35A H 1.014253 -0.062738 0.651823 0.104 Uiso 0.5 1 calc GR U P A -1
H35B H 1.254051 -0.107482 0.615531 0.104 Uiso 0.5 1 calc GR U P A -1
H35C H 0.966893 -0.149137 0.623238 0.104 Uiso 0.5 1 calc GR U P A -1
C29 C 1.033(3) -0.0272(12) 0.5309(9) 0.066(3) Uani 0.5 1 d . U P A -1
C34 C 0.825(9) -0.033(2) 0.493(2) 0.075(4) Uani 0.5 1 d . U P A -1
H34 H 0.692589 -0.077312 0.517421 0.090 Uiso 0.5 1 calc R U P A -1
C33 C 0.797(3) 0.0244(14) 0.4206(10) 0.075(4) Uani 0.5 1 d . U P A -1
H33 H 0.683524 0.010960 0.388133 0.090 Uiso 0.5 1 calc R U P A -1
C32 C 0.941(8) 0.097(3) 0.402(2) 0.084(5) Uani 0.5 1 d . U P A -1
H32 H 0.891124 0.145311 0.361534 0.100 Uiso 0.5 1 calc R U P A -1
C31 C 1.137(4) 0.1152(15) 0.4301(12) 0.094(5) Uani 0.5 1 d . U P A -1
H31 H 1.257057 0.163886 0.404403 0.112 Uiso 0.5 1 calc R U P A -1
C30 C 1.163(9) 0.055(2) 0.504(3) 0.081(5) Uani 0.5 1 d . U P A -1
H30 H 1.272562 0.073259 0.535064 0.098 Uiso 0.5 1 calc R U P A -1

loop_
_atom_site_aniso_label
_atom_site_aniso_U_11
_atom_site_aniso_U_22
_atom_site_aniso_U_33
_atom_site_aniso_U_23
_atom_site_aniso_U_13
_atom_site_aniso_U_12
O5 0.0183(16) 0.0170(18) 0.0300(15) -0.0098(12) -0.0093(11) -0.0006(13)
O6 0.0173(15) 0.0184(18) 0.0278(15) -0.0060(12) -0.0117(11) 0.0030(13)
O3 0.0158(15) 0.026(2) 0.0329(16) -0.0106(13) -0.0103(12) 0.0037(14)
O4 0.0171(15) 0.0215(19) 0.0297(15) -0.0049(12) -0.0095(11) 0.0039(14)
O8 0.0206(16) 0.0196(19) 0.0310(16) -0.0113(13) -0.0129(12) 0.0049(14)
O1 0.0212(16) 0.0216(19) 0.0352(16) -0.0035(13) -0.0157(13) -0.0013(14)
O2 0.0171(16) 0.0156(18) 0.0361(16) -0.0072(13) -0.0142(12) 0.0024(13)
O7 0.0260(17) 0.026(2) 0.0344(17) -0.0147(14) -0.0163(13) 0.0087(15)
C8 0.016(2) 0.015(2) 0.031(2) -0.0088(17) -0.0066(16) 0.0052(19)
C28 0.018(2) 0.014(2) 0.030(2) -0.0029(17) -0.0114(16) 0.0023(19)
C3 0.014(2) 0.019(3) 0.037(2) -0.0111(18) -0.0078(16) 0.0025(18)
C24 0.020(2) 0.022(3) 0.037(2) -0.0061(19) -0.0149(18) 0.004(2)
C4 0.024(2) 0.018(3) 0.035(2) -0.0087(18) -0.0105(17) 0.004(2)
C23 0.016(2) 0.014(2) 0.037(2) -0.0068(17) -0.0102(16) -0.0028(18)
C14 0.017(2) 0.023(3) 0.030(2) -0.0049(17) -0.0091(16) -0.0061(19)
C6 0.017(2) 0.016(3) 0.045(3) -0.0098(19) -0.0047(18) 0.0044(19)
C22 0.017(2) 0.025(3) 0.029(2) -0.0111(17) -0.0086(15) 0.0003(19)
C17 0.020(2) 0.024(3) 0.029(2) -0.0086(17) -0.0106(16) 0.0022(19)
C13 0.028(2) 0.025(3) 0.039(3) -0.003(2) -0.0127(19) -0.006(2)
C26 0.021(2) 0.019(3) 0.051(3) -0.016(2) -0.0087(19) 0.002(2)
C1 0.019(2) 0.017(2) 0.030(2) -0.0047(17) -0.0079(16) 0.0016(18)
C16 0.018(2) 0.022(3) 0.029(2) -0.0051(17) -0.0089(15) -0.0040(19)
C7 0.027(2) 0.020(3) 0.035(2) -0.0094(18) -0.0100(17) 0.005(2)
C27 0.018(2) 0.022(3) 0.035(2) -0.0114(18) -0.0078(16) -0.002(2)
C15 0.0097(18) 0.021(3) 0.032(2) -0.0108(17) -0.0096(15) 0.0050(17)
C5 0.018(2) 0.025(3) 0.046(3) -0.015(2) -0.0143(18) 0.005(2)
C9 0.019(2) 0.017(3) 0.035(2) -0.0035(17) -0.0080(16) -0.0032(18)
C18 0.026(2) 0.028(3) 0.034(2) -0.0059(19) -0.0097(18) -0.002(2)
C25 0.020(2) 0.014(3) 0.049(3) -0.0102(19) -0.0123(19) 0.0061(19)
C21 0.016(2) 0.027(3) 0.031(2) -0.0108(18) -0.0124(16) -0.0023(19)
C2 0.015(2) 0.017(3) 0.034(2) -0.0070(17) -0.0081(16) 0.0034(18)
B4 0.021(3) 0.021(3) 0.032(3) -0.008(2) -0.0110(18) 0.001(2)
C10 0.038(3) 0.028(3) 0.037(3) -0.009(2) -0.009(2) 0.003(2)
C20 0.020(2) 0.041(3) 0.035(2) -0.016(2) -0.0131(17) 0.002(2)
B1 0.013(2) 0.014(3) 0.034(2) -0.0074(19) -0.0086(17) 0.0046(19)
C11 0.052(3) 0.034(3) 0.033(3) -0.007(2) -0.012(2) -0.005(3)
C12 0.042(3) 0.033(3) 0.035(3) -0.005(2) -0.020(2) -0.007(2)
C19 0.031(3) 0.040(3) 0.028(2) -0.004(2) -0.0115(18) -0.005(2)
B2 0.016(2) 0.016(3) 0.030(2) -0.0040(18) -0.0060(17) -0.001(2)
B3 0.013(2) 0.028(3) 0.027(2) -0.014(2) -0.0077(16) 0.003(2)
C35 0.096(13) 0.053(10) 0.069(9) -0.034(7) -0.006(9) -0.003(10)
C29 0.072(7) 0.058(7) 0.082(7) -0.039(6) -0.017(5) -0.005(6)
C34 0.074(8) 0.073(10) 0.092(7) -0.043(8) -0.019(6) -0.002(8)
C33 0.070(8) 0.077(9) 0.095(8) -0.047(7) -0.023(6) 0.000(7)
C32 0.076(9) 0.072(9) 0.105(10) -0.025(9) -0.025(8) -0.002(8)
C31 0.084(8) 0.076(9) 0.113(9) -0.010(7) -0.027(7) -0.013(8)
C30 0.081(8) 0.066(9) 0.101(8) -0.026(8) -0.022(7) -0.009(8)

loop_
_atom_type_symbol
_atom_type_description
_atom_type_scat_dispersion_real
_atom_type_scat_dispersion_imag
_atom_type_scat_source
C C 0.0181 0.0091 'International Tables Vol C Tables 4.2.6.8 and 6.1.1.4'
H H 0.0000 0.0000 'International Tables Vol C Tables 4.2.6.8 and 6.1.1.4'
B B 0.0090 0.0039 'International Tables Vol C Tables 4.2.6.8 and 6.1.1.4'
O O 0.0492 0.0322 'International Tables Vol C Tables 4.2.6.8 and 6.1.1.4'

loop_
_geom_angle_atom_site_label_1
_geom_angle_atom_site_label_2
_geom_angle_atom_site_label_3
_geom_angle
B3 O6 C22 120.4(4)
B2 O4 C14 120.1(4)
B4 O8 C28 121.2(3)
B1 O2 C8 120.5(3)
C3 C8 O2 121.8(4)
C3 C8 C7 122.7(4)
C7 C8 O2 115.4(4)
O8 C28 C23 120.9(4)
C27 C28 O8 117.1(4)
C27 C28 C23 122.0(4)
C8 C3 C4 117.0(4)
C8 C3 C2 121.2(4)
C4 C3 C2 121.8(4)
C25 C24 C23 121.8(4)
C5 C4 C3 121.2(4)
C28 C23 C16 121.3(4)
C24 C23 C28 116.6(4)
C24 C23 C16 122.1(4)
O4 C14 C13 116.8(5)
O4 C14 C9 121.9(4)
C13 C14 C9 121.3(4)
C5 C6 C7 119.9(4)
O6 C22 C21 115.9(4)
C17 C22 O6 122.0(4)
C17 C22 C21 122.0(4)
C22 C17 C16 120.3(4)
C22 C17 C18 117.6(4)
C18 C17 C16 122.0(4)
C12 C13 C14 118.7(5)
C27 C26 C25 119.7(5)
C2 C1 B1 112.7(4)
C2 C1 B2 110.0(4)
B1 C1 B2 110.6(4)
C23 C16 C15 109.6(3)
C17 C16 C23 111.8(4)
C17 C16 C15 110.2(4)
C8 C7 C6 119.2(4)
C28 C27 C26 120.2(4)
C16 C15 B3 109.9(3)
B4 C15 C16 111.2(4)
B4 C15 B3 111.0(4)
C6 C5 C4 119.9(4)
C14 C9 C2 119.6(4)
C10 C9 C14 117.4(4)
C10 C9 C2 122.9(5)
C17 C18 C19 121.0(5)
C24 C25 C26 119.6(4)
C20 C21 C22 119.2(5)
C1 C2 C3 108.9(4)
C9 C2 C3 112.1(4)
C9 C2 C1 111.2(4)
O8 B4 C15 119.6(4)
O7 B4 O8 118.0(4)
O7 B4 C15 122.3(5)
C11 C10 C9 122.4(6)
C19 C20 C21 120.0(4)
O1 B1 O2 118.4(4)
O1 B1 C1 122.9(4)
O2 B1 C1 118.7(4)
C10 C11 C12 119.1(5)
C11 C12 C13 121.0(5)
C20 C19 C18 120.1(5)
O3 B2 O4 119.3(4)
O3 B2 C1 120.2(4)
O4 B2 C1 120.4(4)
O5 B3 O6 119.4(4)
O5 B3 C15 120.2(4)
O6 B3 C15 120.3(4)
C34 C29 C35 124(3)
C34 C29 C30 113(3)
C30 C29 C35 120(3)
C29 C34 C33 123(3)
C32 C33 C34 113(2)
C31 C32 C33 131(4)
C32 C31 C30 113(3)
C29 C30 C31 122(4)

loop_
_geom_bond_atom_site_label_1
_geom_bond_atom_site_label_2
_geom_bond_distance
O5 B3 1.352(6)
O6 C22 1.391(5)
O6 B3 1.385(5)
O3 B2 1.353(6)
O4 C14 1.384(6)
O4 B2 1.383(5)
O8 C28 1.397(5)
O8 B4 1.386(7)
O1 B1 1.356(6)
O2 C8 1.397(5)
O2 B1 1.389(6)
O7 B4 1.349(6)
C8 C3 1.383(6)
C8 C7 1.388(7)
C28 C23 1.405(6)
C28 C27 1.373(7)
C3 C4 1.408(6)
C3 C2 1.540(6)
C24 C23 1.394(6)
C24 C25 1.387(7)
C4 C5 1.397(7)
C23 C16 1.530(7)
C14 C13 1.398(6)
C14 C9 1.403(7)
C6 C7 1.392(7)
C6 C5 1.383(7)
C22 C17 1.381(7)
C22 C21 1.393(6)
C17 C16 1.520(6)
C17 C18 1.394(6)
C13 C12 1.391(8)
C26 C27 1.377(7)
C26 C25 1.391(7)
C1 C2 1.537(6)
C1 B1 1.554(6)
C1 B2 1.577(7)
C16 C15 1.560(6)
C15 B4 1.557(6)
C15 B3 1.577(7)
C9 C2 1.505(6)
C9 C10 1.388(7)
C18 C19 1.395(7)
C21 C20 1.386(7)
C10 C11 1.378(7)
C20 C19 1.376(8)
C11 C12 1.384(9)
C35 C29 1.60(3)
C29 C34 1.37(5)
C29 C30 1.37(4)
C34 C33 1.39(4)
C33 C32 1.29(5)
C32 C31 1.25(4)
C31 C30 1.42(4)

loop_
_twin_individual_id
_twin_individual_mass_fraction_refined
_oxdiff_twin_reflns_isolated
_oxdiff_twin_reflns_overlapped
_twin_individual_twin_lattice_type
_twin_individual_twin_matrix_11
_twin_individual_twin_matrix_12
_twin_individual_twin_matrix_13
_twin_individual_twin_matrix_21
_twin_individual_twin_matrix_22
_twin_individual_twin_matrix_23
_twin_individual_twin_matrix_31
_twin_individual_twin_matrix_32
_twin_individual_twin_matrix_33
1 0.574(3) 7279 17000 ref 1.0000 0.0000 0.0000 0.0000 1.0000 0.0000 0.0000 0.0000 1.0000
2 0.426(3) 7176 17000 nmt -0.9992 0.0004 0.0010 0.0023 1.0000 0.0004 -0.0159 0.7109 -1.0013
